data_1543517
loop_
_publ_author_name
'Freitag, Kerstin'
'Molon, Mariusz'
'Jerabek, Paul'
'Dilchert, Katharina'
'R\"osler, Christoph'
'Seidel, R\"udiger W.'
'Gemel, Christian'
'Frenking, Gernot'
'Fischer, Roland A.'

_publ_section_title
;
 Zn&#x22EF;Zn interactions at nickel and palladium centers
;
_journal_issue 10
_journal_name_full 'Chem. Sci.'
_journal_page_first 6413
_journal_paper_doi 10.1039/C6SC02106A
_journal_volume 7
_journal_year 2016
_chemical_formula_moiety 'C20 H45 Ni P3 Zn2'
_chemical_formula_sum 'C20 H45 Ni P3 Zn2'
_chemical_formula_weight 567.92
_chemical_name_systematic
;
 ?
;
_chemical_properties_physical Air-sensitive,Moisture-sensitive,Oxygen-sensitive
_space_group_crystal_system triclinic
_space_group_IT_number 2
_space_group_name_Hall '-P 1'
_space_group_name_H-M_alt 'P -1'
_symmetry_space_group_name_Hall '-P 1'
_symmetry_space_group_name_H-M 'P -1'
_atom_sites_solution_hydrogens geom
_atom_sites_solution_primary direct
_atom_sites_solution_secondary difmap
_audit_creation_method SHELXL-2014
_audit_update_record
;
2016-05-04 deposited with the CCDC.
2016-06-23 downloaded from the CCDC.
;
_cell_angle_alpha 100.172(3)
_cell_angle_beta 92.322(3)
_cell_angle_gamma 109.339(4)
_cell_formula_units_Z 2
_cell_length_a 9.2494(4)
_cell_length_b 10.0833(4)
_cell_length_c 15.9728(6)
_cell_measurement_reflns_used 6749
_cell_measurement_temperature 107(2)
_cell_measurement_theta_max 28.9350
_cell_measurement_theta_min 3.6700
_cell_volume 1375.66(10)
_computing_cell_refinement
;
CrysAlisPro, Agilent Technologies,
Version 1.171.37.33 (release 27-03-2014 CrysAlis171 .NET)
(compiled Mar 27 2014,17:12:48)
;
_computing_data_collection
;
CrysAlisPro, Agilent Technologies,
Version 1.171.37.33 (release 27-03-2014 CrysAlis171 .NET)
(compiled Mar 27 2014,17:12:48)
;
_computing_data_reduction
;
CrysAlisPro, Agilent Technologies,
Version 1.171.37.33 (release 27-03-2014 CrysAlis171 .NET)
(compiled Mar 27 2014,17:12:48)
;
_computing_publication_material 'enCIFer (Allen et al., 2004)'
_computing_structure_refinement 'SHELXL-2014 (Sheldrick, 2014)'
_computing_structure_solution SHELXS-97
_diffrn_ambient_temperature 107(2)
_diffrn_detector_area_resol_mean 8.4171
_diffrn_measured_fraction_theta_full 0.998
_diffrn_measured_fraction_theta_max 0.866
_diffrn_measurement_device_type 'Xcalibur2, Oxford Diffraction'
_diffrn_measurement_method '\w scans'
_diffrn_radiation_monochromator graphite
_diffrn_radiation_type MoK\a
_diffrn_radiation_wavelength 0.71073
_diffrn_reflns_av_R_equivalents 0.0290
_diffrn_reflns_av_unetI/netI 0.0370
_diffrn_reflns_Laue_measured_fraction_full 0.998
_diffrn_reflns_Laue_measured_fraction_max 0.866
_diffrn_reflns_limit_h_max 11
_diffrn_reflns_limit_h_min -12
_diffrn_reflns_limit_k_max 12
_diffrn_reflns_limit_k_min -11
_diffrn_reflns_limit_l_max 21
_diffrn_reflns_limit_l_min -21
_diffrn_reflns_number 13105
_diffrn_reflns_point_group_measured_fraction_full 0.998
_diffrn_reflns_point_group_measured_fraction_max 0.866
_diffrn_reflns_theta_full 25.242
_diffrn_reflns_theta_max 28.929
_diffrn_reflns_theta_min 2.992
_diffrn_source 'Enhance (Mo) X-ray Source'
_exptl_absorpt_coefficient_mu 2.585
_exptl_absorpt_correction_T_max 1.00000
_exptl_absorpt_correction_T_min 0.61275
_exptl_absorpt_correction_type multi-scan
_exptl_absorpt_process_details
;
CrysAlisPro, Agilent Technologies,
Version 1.171.37.33 (release 27-03-2014 CrysAlis171 .NET)
(compiled Mar 27 2014,17:12:48)
Empirical absorption correction using spherical harmonics,
 implemented in SCALE3 ABSPACK scaling algorithm.
;
_exptl_crystal_colour 'pale yellow'
_exptl_crystal_density_diffrn 1.371
_exptl_crystal_description prism
_exptl_crystal_F_000 596
_exptl_crystal_size_max 0.560
_exptl_crystal_size_mid 0.360
_exptl_crystal_size_min 0.270
_refine_diff_density_max 1.224
_refine_diff_density_min -0.793
_refine_diff_density_rms 0.098
_refine_ls_extinction_method none
_refine_ls_goodness_of_fit_ref 1.051
_refine_ls_hydrogen_treatment constr
_refine_ls_matrix_type full
_refine_ls_number_parameters 250
_refine_ls_number_reflns 6303
_refine_ls_number_restraints 0
_refine_ls_restrained_S_all 1.051
_refine_ls_R_factor_all 0.0407
_refine_ls_R_factor_gt 0.0348
_refine_ls_shift/su_max 0.001
_refine_ls_shift/su_mean 0.000
_refine_ls_structure_factor_coef Fsqd
_refine_ls_weighting_details 'w=1/[\s^2^(Fo^2^)+(0.0538P)^2^+0.3510P] where P=(Fo^2^+2Fc^2^)/3'
_refine_ls_weighting_scheme calc
_refine_ls_wR_factor_gt 0.0897
_refine_ls_wR_factor_ref 0.0961
_reflns_Friedel_coverage 0.000
_reflns_number_gt 5583
_reflns_number_total 6303
_reflns_threshold_expression 'I > 2\s(I)'
_cod_data_source_file c6sc02106a2.cif
_cod_data_source_block om784
_cod_depositor_comments 'Adding full bibliography for 1543516--1543520.cif.'
_cod_database_code 1543517
_shelx_space_group_comment
;
The symmetry employed for this shelxl refinement is uniquely defined
by the following loop, which should always be used as a source of
symmetry information in preference to the above space-group names.
They are only intended as comments.
;
_shelx_estimated_absorpt_t_min 0.325
_shelx_estimated_absorpt_t_max 0.542
_shelxl_version_number 2014-3

loop_
_space_group_symop_operation_xyz
'x, y, z'
'-x, -y, -z'

loop_
_atom_site_label
_atom_site_type_symbol
_atom_site_fract_x
_atom_site_fract_y
_atom_site_fract_z
_atom_site_U_iso_or_equiv
_atom_site_adp_type
_atom_site_occupancy
_atom_site_site_symmetry_order
_atom_site_calc_flag
_atom_site_refinement_flags_posn
_atom_site_refinement_flags_adp
Zn1 Zn 0.28472(3) 0.15921(3) 0.27482(2) 0.02117(9) Uani 1 1 d . .
Zn2 Zn 0.37667(3) 0.24620(3) 0.14104(2) 0.02383(9) Uani 1 1 d . .
Ni1 Ni 0.26657(3) 0.37003(3) 0.23911(2) 0.01594(9) Uani 1 1 d . .
P1 P 0.48615(6) 0.54183(6) 0.25480(4) 0.01972(13) Uani 1 1 d . .
P2 P 0.16082(7) 0.40727(7) 0.35389(4) 0.02166(14) Uani 1 1 d . .
P3 P 0.09552(7) 0.33579(7) 0.13393(4) 0.02211(14) Uani 1 1 d . .
C1 C 0.1736(3) -0.0795(3) 0.28246(17) 0.0247(5) Uani 1 1 d . .
C2 C 0.2819(3) -0.0830(3) 0.22284(16) 0.0226(5) Uani 1 1 d . .
C3 C 0.4314(3) -0.0024(2) 0.26557(15) 0.0206(5) Uani 1 1 d . .
C4 C 0.4160(3) 0.0490(3) 0.35179(15) 0.0219(5) Uani 1 1 d . .
C5 C 0.2552(3) 0.0015(3) 0.36318(16) 0.0244(5) Uani 1 1 d . .
C6 C 0.0016(3) -0.1538(3) 0.2647(2) 0.0378(7) Uani 1 1 d . .
H6A H -0.0313 -0.1564 0.2052 0.057 Uiso 1 1 calc R U
H6B H -0.0501 -0.1014 0.3030 0.057 Uiso 1 1 calc R U
H6C H -0.0256 -0.2521 0.2743 0.057 Uiso 1 1 calc R U
C7 C 0.2448(3) -0.1570(3) 0.13026(18) 0.0350(6) Uani 1 1 d . .
H7A H 0.2323 -0.2586 0.1253 0.052 Uiso 1 1 calc R U
H7B H 0.3290 -0.1119 0.0979 0.052 Uiso 1 1 calc R U
H7C H 0.1490 -0.1488 0.1072 0.052 Uiso 1 1 calc R U
C8 C 0.5813(3) 0.0236(3) 0.22685(16) 0.0264(5) Uani 1 1 d . .
H8A H 0.6354 0.1271 0.2339 0.040 Uiso 1 1 calc R U
H8B H 0.5608 -0.0205 0.1658 0.040 Uiso 1 1 calc R U
H8C H 0.6454 -0.0188 0.2556 0.040 Uiso 1 1 calc R U
C9 C 0.5468(3) 0.1332(3) 0.41987(17) 0.0327(6) Uani 1 1 d . .
H9A H 0.6049 0.0720 0.4320 0.049 Uiso 1 1 calc R U
H9B H 0.5058 0.1662 0.4720 0.049 Uiso 1 1 calc R U
H9C H 0.6150 0.2162 0.4000 0.049 Uiso 1 1 calc R U
C10 C 0.1863(3) 0.0137(3) 0.44669(18) 0.0363(6) Uani 1 1 d . .
H10A H 0.0901 0.0328 0.4383 0.054 Uiso 1 1 calc R U
H10B H 0.2590 0.0926 0.4890 0.054 Uiso 1 1 calc R U
H10C H 0.1651 -0.0762 0.4671 0.054 Uiso 1 1 calc R U
C11 C 0.4782(4) 0.1992(4) 0.03981(18) 0.0433(7) Uani 1 1 d . .
H11A H 0.4023 0.1248 -0.0033 0.065 Uiso 1 1 calc R U
H11B H 0.5600 0.1641 0.0562 0.065 Uiso 1 1 calc R U
H11C H 0.5229 0.2854 0.0161 0.065 Uiso 1 1 calc R U
C12 C 0.5133(3) 0.7084(3) 0.33176(17) 0.0327(6) Uani 1 1 d . .
H12A H 0.6194 0.7740 0.3341 0.049 Uiso 1 1 calc R U
H12B H 0.4934 0.6866 0.3885 0.049 Uiso 1 1 calc R U
H12C H 0.4416 0.7536 0.3138 0.049 Uiso 1 1 calc R U
C13 C 0.5637(3) 0.6191(3) 0.16357(17) 0.0345(6) Uani 1 1 d . .
H13A H 0.4921 0.6592 0.1397 0.052 Uiso 1 1 calc R U
H13B H 0.5770 0.5441 0.1196 0.052 Uiso 1 1 calc R U
H13C H 0.6636 0.6952 0.1826 0.052 Uiso 1 1 calc R U
C14 C 0.6507(3) 0.4993(3) 0.2953(2) 0.0359(6) Uani 1 1 d . .
H14A H 0.6687 0.4254 0.2526 0.054 Uiso 1 1 calc R U
H14B H 0.6286 0.4638 0.3484 0.054 Uiso 1 1 calc R U
H14C H 0.7428 0.5860 0.3067 0.054 Uiso 1 1 calc R U
C15 C 0.2653(3) 0.4222(3) 0.45719(15) 0.0307(6) Uani 1 1 d . .
H15A H 0.3649 0.5001 0.4642 0.046 Uiso 1 1 calc R U
H15B H 0.2820 0.3317 0.4591 0.046 Uiso 1 1 calc R U
H15C H 0.2046 0.4428 0.5035 0.046 Uiso 1 1 calc R U
C16 C 0.1124(3) 0.5720(3) 0.37773(18) 0.0370(7) Uani 1 1 d . .
H16A H 0.0422 0.5733 0.3305 0.056 Uiso 1 1 calc R U
H16B H 0.2068 0.6559 0.3848 0.056 Uiso 1 1 calc R U
H16C H 0.0624 0.5745 0.4306 0.056 Uiso 1 1 calc R U
C17 C -0.0251(3) 0.2746(3) 0.36517(17) 0.0361(6) Uani 1 1 d . .
H17A H -0.0128 0.1815 0.3645 0.054 Uiso 1 1 calc R U
H17B H -0.1005 0.2655 0.3176 0.054 Uiso 1 1 calc R U
H17C H -0.0614 0.3059 0.4194 0.054 Uiso 1 1 calc R U
C18 C -0.0440(3) 0.4299(4) 0.15011(18) 0.0415(7) Uani 1 1 d . .
H18A H 0.0111 0.5337 0.1638 0.062 Uiso 1 1 calc R U
H18B H -0.1031 0.4009 0.1974 0.062 Uiso 1 1 calc R U
H18C H -0.1145 0.4052 0.0978 0.062 Uiso 1 1 calc R U
C19 C 0.1534(3) 0.3806(3) 0.03094(16) 0.0360(6) Uani 1 1 d . .
H19A H 0.2107 0.3201 0.0057 0.054 Uiso 1 1 calc R U
H19B H 0.2189 0.4818 0.0399 0.054 Uiso 1 1 calc R U
H19C H 0.0614 0.3638 -0.0078 0.054 Uiso 1 1 calc R U
C20 C -0.0386(3) 0.1513(3) 0.09778(18) 0.0394(7) Uani 1 1 d . .
H20A H -0.1181 0.1498 0.0547 0.059 Uiso 1 1 calc R U
H20B H -0.0873 0.1157 0.1466 0.059 Uiso 1 1 calc R U
H20C H 0.0178 0.0900 0.0727 0.059 Uiso 1 1 calc R U

loop_
_atom_site_aniso_label
_atom_site_aniso_U_11
_atom_site_aniso_U_22
_atom_site_aniso_U_33
_atom_site_aniso_U_23
_atom_site_aniso_U_13
_atom_site_aniso_U_12
Zn1 0.02376(15) 0.02048(16) 0.02126(15) 0.00905(11) 0.00351(11) 0.00762(11)
Zn2 0.03052(16) 0.02645(17) 0.01884(15) 0.00598(12) 0.00824(11) 0.01409(12)
Ni1 0.01534(15) 0.01916(16) 0.01385(15) 0.00449(11) 0.00126(11) 0.00605(11)
P1 0.0188(3) 0.0209(3) 0.0185(3) 0.0070(2) 0.0012(2) 0.0041(2)
P2 0.0176(3) 0.0308(3) 0.0157(3) 0.0035(2) 0.0023(2) 0.0078(2)
P3 0.0204(3) 0.0287(3) 0.0173(3) 0.0069(2) -0.0014(2) 0.0078(2)
C1 0.0202(11) 0.0212(12) 0.0341(13) 0.0126(10) 0.0049(10) 0.0049(9)
C2 0.0221(11) 0.0169(11) 0.0285(12) 0.0058(10) 0.0015(9) 0.0058(9)
C3 0.0191(11) 0.0178(11) 0.0263(12) 0.0079(9) 0.0029(9) 0.0065(9)
C4 0.0234(11) 0.0220(12) 0.0225(11) 0.0108(10) 0.0016(9) 0.0075(9)
C5 0.0230(11) 0.0255(13) 0.0292(13) 0.0153(10) 0.0077(10) 0.0087(9)
C6 0.0218(12) 0.0277(14) 0.0603(19) 0.0125(13) 0.0044(12) 0.0018(10)
C7 0.0332(14) 0.0285(14) 0.0362(15) -0.0022(12) -0.0024(12) 0.0068(11)
C8 0.0233(12) 0.0281(13) 0.0299(13) 0.0075(11) 0.0062(10) 0.0102(10)
C9 0.0310(13) 0.0408(16) 0.0269(13) 0.0111(12) -0.0043(10) 0.0118(11)
C10 0.0396(15) 0.0466(17) 0.0322(14) 0.0222(13) 0.0154(12) 0.0187(13)
C11 0.062(2) 0.0514(19) 0.0293(15) 0.0115(14) 0.0223(14) 0.0328(16)
C12 0.0388(14) 0.0220(13) 0.0297(13) 0.0038(11) 0.0021(11) 0.0016(11)
C13 0.0363(14) 0.0333(15) 0.0285(13) 0.0153(12) 0.0060(11) 0.0001(11)
C14 0.0180(12) 0.0392(16) 0.0505(17) 0.0152(14) -0.0022(11) 0.0073(11)
C15 0.0296(13) 0.0400(15) 0.0185(11) 0.0035(11) 0.0004(10) 0.0080(11)
C16 0.0379(15) 0.0470(18) 0.0321(14) -0.0006(13) 0.0077(12) 0.0263(13)
C17 0.0216(12) 0.0530(18) 0.0287(13) 0.0086(13) 0.0080(10) 0.0055(12)
C18 0.0365(15) 0.065(2) 0.0326(15) 0.0102(15) -0.0014(12) 0.0308(15)
C19 0.0373(15) 0.0499(18) 0.0218(12) 0.0151(12) -0.0004(11) 0.0126(13)
C20 0.0342(15) 0.0402(17) 0.0329(14) 0.0089(13) -0.0115(12) -0.0004(12)

loop_
_atom_type_symbol
_atom_type_description
_atom_type_scat_dispersion_real
_atom_type_scat_dispersion_imag
_atom_type_scat_source
C C 0.0033 0.0016 'International Tables Vol C Tables 4.2.6.8 and 6.1.1.4'
H H 0.0000 0.0000 'International Tables Vol C Tables 4.2.6.8 and 6.1.1.4'
P P 0.1023 0.0942 'International Tables Vol C Tables 4.2.6.8 and 6.1.1.4'
Ni Ni 0.3393 1.1124 'International Tables Vol C Tables 4.2.6.8 and 6.1.1.4'
Zn Zn 0.2839 1.4301 'International Tables Vol C Tables 4.2.6.8 and 6.1.1.4'

loop_
_geom_angle_atom_site_label_1
_geom_angle_atom_site_label_2
_geom_angle_atom_site_label_3
_geom_angle
C5 Zn1 C1 36.36(9)
C5 Zn1 C4 36.22(8)
C1 Zn1 C4 59.33(8)
C5 Zn1 Ni1 152.44(7)
C1 Zn1 Ni1 150.63(6)
C4 Zn1 Ni1 149.09(6)
C5 Zn1 C2 58.77(9)
C1 Zn1 C2 34.62(8)
C4 Zn1 C2 57.61(8)
Ni1 Zn1 C2 146.70(6)
C5 Zn1 C3 58.66(8)
C1 Zn1 C3 57.78(8)
C4 Zn1 C3 34.39(8)
Ni1 Zn1 C3 145.84(5)
C2 Zn1 C3 34.03(7)
C5 Zn1 Zn2 151.10(7)
C1 Zn1 Zn2 124.33(7)
C4 Zn1 Zn2 122.29(6)
Ni1 Zn1 Zn2 56.389(11)
C2 Zn1 Zn2 94.32(6)
C3 Zn1 Zn2 93.40(6)
C11 Zn2 Ni1 160.01(10)
C11 Zn2 Zn1 141.91(10)
Ni1 Zn2 Zn1 58.015(11)
P2 Ni1 P3 106.34(3)
P2 Ni1 P1 106.12(3)
P3 Ni1 P1 121.10(3)
P2 Ni1 Zn2 155.20(2)
P3 Ni1 Zn2 85.20(2)
P1 Ni1 Zn2 85.15(2)
P2 Ni1 Zn1 89.61(2)
P3 Ni1 Zn1 114.83(2)
P1 Ni1 Zn1 113.12(2)
Zn2 Ni1 Zn1 65.595(12)
C13 P1 C12 98.98(13)
C13 P1 C14 100.35(13)
C12 P1 C14 99.14(14)
C13 P1 Ni1 120.85(9)
C12 P1 Ni1 118.67(9)
C14 P1 Ni1 115.04(9)
C15 P2 C17 99.56(13)
C15 P2 C16 99.25(13)
C17 P2 C16 99.69(14)
C15 P2 Ni1 118.88(9)
C17 P2 Ni1 117.98(10)
C16 P2 Ni1 117.75(10)
C20 P3 C19 100.32(14)
C20 P3 C18 99.43(15)
C19 P3 C18 98.49(14)
C20 P3 Ni1 116.22(9)
C19 P3 Ni1 120.70(9)
C18 P3 Ni1 117.85(10)
C2 C1 C5 108.5(2)
C2 C1 C6 125.7(2)
C5 C1 C6 125.8(2)
C2 C1 Zn1 77.22(14)
C5 C1 Zn1 70.07(13)
C6 C1 Zn1 120.59(17)
C1 C2 C3 107.9(2)
C1 C2 C7 125.9(2)
C3 C2 C7 126.2(2)
C1 C2 Zn1 68.16(14)
C3 C2 Zn1 73.15(13)
C7 C2 Zn1 123.51(17)
C4 C3 C2 108.3(2)
C4 C3 C8 125.3(2)
C2 C3 C8 126.4(2)
C4 C3 Zn1 69.24(13)
C2 C3 Zn1 72.83(13)
C8 C3 Zn1 124.04(16)
C3 C4 C5 108.2(2)
C3 C4 C9 125.4(2)
C5 C4 C9 126.4(2)
C3 C4 Zn1 76.37(13)
C5 C4 Zn1 69.03(13)
C9 C4 Zn1 122.39(18)
C1 C5 C4 107.1(2)
C1 C5 C10 125.7(2)
C4 C5 C10 126.6(2)
C1 C5 Zn1 73.57(13)
C4 C5 Zn1 74.74(13)
C10 C5 Zn1 124.54(18)

loop_
_geom_bond_atom_site_label_1
_geom_bond_atom_site_label_2
_geom_bond_distance
Zn1 C5 2.265(2)
Zn1 C1 2.311(2)
Zn1 C4 2.340(2)
Zn1 Ni1 2.3514(4)
Zn1 C2 2.428(2)
Zn1 C3 2.432(2)
Zn1 Zn2 2.5246(4)
Zn2 C11 1.967(3)
Zn2 Ni1 2.3088(4)
Ni1 P2 2.1457(6)
Ni1 P3 2.1594(6)
Ni1 P1 2.1596(6)
P1 C13 1.833(3)
P1 C12 1.833(3)
P1 C14 1.836(3)
P2 C15 1.834(2)
P2 C17 1.835(3)
P2 C16 1.841(3)
P3 C20 1.835(3)
P3 C19 1.836(3)
P3 C18 1.840(3)
C1 C2 1.414(3)
C1 C5 1.428(4)
C1 C6 1.507(3)
C2 C3 1.422(3)
C2 C7 1.504(4)
C3 C4 1.414(3)
C3 C8 1.503(3)
C4 C5 1.433(3)
C4 C9 1.501(3)
C5 C10 1.504(3)
